data_2002736
loop_
_publ_author_name
'Kluever, E'
'Mueller-Buschbaum, Hk'

_publ_section_title
;
Ueber einen Lanthanoid-Mangan-Apatit: Nd4 Mn (Si O4)3 O
;
_journal_name_full
;
Zeitschrift fuer Naturforschung, Teil B. Anorganische Chemie,
Organische Chemie (42,1987-)
;
_journal_page_first 61
_journal_page_last 65
_journal_volume 50
_journal_year 1995
_chemical_formula_structural 'Nd4 Mn (Si O4)3 O'
_chemical_formula_sum 'Mn Nd4 O13 Si3'
_chemical_name_systematic
;
Tetraneodymium manganese tris(silicate) oxide
;
_space_group_IT_number 176
_symmetry_cell_setting hexagonal
_symmetry_Int_Tables_number 176
_symmetry_space_group_name_Hall '-P 6c'
_symmetry_space_group_name_H-M 'P 63/m'
_cell_angle_alpha 90
_cell_angle_beta 90
_cell_angle_gamma 120
_cell_formula_units_Z 2
_cell_length_a 9.4986(9)
_cell_length_b 9.4986(9)
_cell_length_c 6.9436(15)
_cell_volume 542.5
_refine_ls_R_factor_all 0.0632
_cod_database_code 2002736

loop_
_symmetry_equiv_pos_as_xyz
x,y,z
-y,x-y,z
y-x,-x,z
-x,-y,1/2+z
y,y-x,1/2+z
x-y,x,1/2+z
-x,-y,-z
y,y-x,-z
x-y,x,-z
x,y,1/2-z
-y,x-y,1/2-z
y-x,-x,1/2-z

loop_
_atom_site_aniso_label
_atom_site_aniso_U_11
_atom_site_aniso_U_12
_atom_site_aniso_U_13
_atom_site_aniso_U_22
_atom_site_aniso_U_23
_atom_site_aniso_U_33
Nd1 0.01105(1) 0.00455(1) 0. 0.00888(1) 0. 0.01036(2)
Nd2 0.00628(2) 0.00314(1) 0. 0.00628(2) 0. 0.01472(4)
Mn1 0.00628(2) 0.00314(1) 0. 0.00628(2) 0. 0.01472(4)
Si1 0.00926(7) 0.00364(5) 0. 0.00657(7) 0. 0.01224(10)
O1 0.0107(3) 0.0053(2) 0. 0.0107(3) 0. 0.111(2)
O2 0.0115(2) 0.0048(2) 0.0041(3) 0.0155(3) 0.0068(3) 0.0136(7)
O3 0.0263(2) 0.01885(15) 0. 0.0204(2) 0. 0.0218(4)
O4 0.0204(3) 0.0135(2) 0.0002(3) 0.0224(3) -0.0012(3) 0.0097(4)
O5 0.0454(5) 0.0109(3) -0.0163(4) 0.0105(3) -0.0013(3) 0.0114(4)

loop_
_atom_site_label
_atom_site_type_symbol
_atom_site_symmetry_multiplicity
_atom_site_Wyckoff_symbol
_atom_site_fract_x
_atom_site_fract_y
_atom_site_fract_z
_atom_site_occupancy
_atom_site_attached_hydrogens
_atom_site_calc_flag
Nd1 Nd3+ 6 h 0.229320(5) -0.011530(5) 0.25 1. 0 d
Nd2 Nd3+ 4 f 0.3333 0.6667 -0.00361(2) 0.5 0 d
Mn1 Mn2+ 4 f 0.3333 0.6667 -0.00361(2) 0.5 0 d
Si1 Si4+ 6 h 0.40390(3) 0.37570(3) 0.25 1. 0 d
O1 O2- 2 a 0. 0. 0.25 1. 0 d
O2 O2- 12 i 0.59707(9) 0.46697(10) 0.21307(13) 0.5 0 d
O3 O2- 6 h 0.32972(8) 0.49600(8) 0.25 1. 0 d
O4 O2- 12 i 0.37023(11) 0.26755(11) 0.0582(2) 0.5 0 d
O5 O2- 12 i 0.3068(2) 0.24266(11) 0.0817(2) 0.5 0 d

loop_
_atom_type_symbol
_atom_type_oxidation_number
Nd3+ 3.000
Mn2+ 2.000
Si4+ 4.000
O2- -2.000
